data_4078514
loop_
_publ_author_name
'Lilly, Cassandra P.'
'Boyle, Paul D.'
'Ison, Elon A.'

_publ_section_title
;
 Synthesis of Oxorhenium Acetyl and Benzoyl Complexes Incorporating
 Diamidopyridine Ligands: Implications for the Mechanism of CO Insertion
;
_journal_issue 11
_journal_name_full Organometallics
_journal_page_first 4295
_journal_paper_doi 10.1021/om3002872
_journal_volume 31
_journal_year 2012
_chemical_formula_sum 'C31 H34 N3 O Re'
_chemical_formula_weight 650.81
_chemical_name_systematic
; 
 ? 
;
_space_group_IT_number 14
_symmetry_cell_setting monoclinic
_symmetry_space_group_name_Hall '-P 2ybc'
_symmetry_space_group_name_H-M 'P 1 21/c 1'
_atom_sites_solution_hydrogens geom
_atom_sites_solution_primary direct
_atom_sites_solution_secondary difmap
_audit_creation_method SHELXL-97
_cell_angle_alpha 90.00
_cell_angle_beta 92.891(12)
_cell_angle_gamma 90.00
_cell_formula_units_Z 8
_cell_length_a 17.067(6)
_cell_length_b 16.635(7)
_cell_length_c 18.941(7)
_cell_measurement_reflns_used 9482
_cell_measurement_temperature 110
_cell_measurement_theta_max 32.64
_cell_measurement_theta_min 2.45
_cell_volume 5371(4)
_computing_cell_refinement SAINT
_computing_data_collection Apex2
_computing_data_reduction SAINT
_computing_molecular_graphics NRCVAX
_computing_publication_material cif2tables.py
_computing_structure_refinement XL
_computing_structure_solution XS
_diffrn_ambient_temperature 110
_diffrn_measured_fraction_theta_full 0.986
_diffrn_measured_fraction_theta_max 0.986
_diffrn_measurement_device_type 'Bruker-Nonius Kappa Axis X8 Apex2'
_diffrn_measurement_method 'omega and phi scans'
_diffrn_radiation_monochromator graphite
_diffrn_radiation_source 'fine-focus sealed tube'
_diffrn_radiation_type MoK\a
_diffrn_radiation_wavelength 0.71073
_diffrn_reflns_av_R_equivalents 0.0542
_diffrn_reflns_av_sigmaI/netI 0.0512
_diffrn_reflns_limit_h_max 29
_diffrn_reflns_limit_h_min -27
_diffrn_reflns_limit_k_max 27
_diffrn_reflns_limit_k_min -28
_diffrn_reflns_limit_l_max 30
_diffrn_reflns_limit_l_min -32
_diffrn_reflns_number 268665
_diffrn_reflns_theta_full 37.83
_diffrn_reflns_theta_max 37.83
_diffrn_reflns_theta_min 1.99
_exptl_absorpt_coefficient_mu 4.553
_exptl_absorpt_correction_T_max 0.5890
_exptl_absorpt_correction_T_min 0.4767
_exptl_absorpt_correction_type multi-scan
_exptl_absorpt_process_details SADABS
_exptl_crystal_colour brown
_exptl_crystal_density_diffrn 1.610
_exptl_crystal_density_method 'not measured'
_exptl_crystal_description prism
_exptl_crystal_F_000 2592
_exptl_crystal_size_max 0.19
_exptl_crystal_size_mid 0.17
_exptl_crystal_size_min 0.13
_refine_diff_density_max 3.171
_refine_diff_density_min -1.256
_refine_diff_density_rms 0.161
_refine_ls_extinction_method none
_refine_ls_goodness_of_fit_ref 1.036
_refine_ls_hydrogen_treatment constr
_refine_ls_matrix_type full
_refine_ls_number_parameters 661
_refine_ls_number_reflns 28528
_refine_ls_number_restraints 0
_refine_ls_restrained_S_all 1.036
_refine_ls_R_factor_all 0.0679
_refine_ls_R_factor_gt 0.0331
_refine_ls_shift/su_max 0.003
_refine_ls_shift/su_mean 0.000
_refine_ls_structure_factor_coef Fsqd
_refine_ls_weighting_details 'calc w=1/[\s^2^(Fo^2^)+(0.0237P)^2^+2.2206P] where P=(Fo^2^+2Fc^2^)/3'
_refine_ls_weighting_scheme calc
_refine_ls_wR_factor_gt 0.0571
_refine_ls_wR_factor_ref 0.0646
_reflns_number_gt 19824
_reflns_number_total 28528
_reflns_threshold_expression >2sigma(I)
_cod_data_source_file om3002872_si_001.cif
_cod_data_source_block x12037
_cod_original_cell_volume 5371(3)
_cod_original_sg_symbol_H-M 'P 21/c'
_cod_database_code 4078514

loop_
_symmetry_equiv_pos_as_xyz
'x, y, z'
'-x, y+1/2, -z+1/2'
'-x, -y, -z'
'x, -y-1/2, z-1/2'

loop_
_atom_site_label
_atom_site_type_symbol
_atom_site_fract_x
_atom_site_fract_y
_atom_site_fract_z
_atom_site_U_iso_or_equiv
_atom_site_adp_type
_atom_site_occupancy
_atom_site_symmetry_multiplicity
_atom_site_calc_flag
_atom_site_refinement_flags
Re1 Re 0.162723(4) 0.184663(5) 0.196148(4) 0.01807(2) Uani 1 1 d .
O1A O 0.16505(9) 0.28600(9) 0.20565(8) 0.0273(3) Uani 1 1 d .
N1A N 0.26678(10) 0.13727(10) 0.18381(9) 0.0194(3) Uani 1 1 d .
N2A N 0.15747(10) 0.14469(10) 0.09265(9) 0.0202(3) Uani 1 1 d .
N3A N 0.05545(10) 0.14154(11) 0.18174(9) 0.0214(3) Uani 1 1 d .
C1A C 0.16531(11) 0.14364(12) 0.29979(10) 0.0199(4) Uani 1 1 d .
C2A C 0.16609(12) 0.06175(13) 0.31768(11) 0.0252(4) Uani 1 1 d .
H2A H 0.1669 0.0228 0.2810 0.030 Uiso 1 1 calc R
C3A C 0.16575(13) 0.03594(14) 0.38744(12) 0.0288(5) Uani 1 1 d .
H3A H 0.1673 -0.0199 0.3979 0.035 Uiso 1 1 calc R
C4A C 0.16311(14) 0.09126(15) 0.44133(12) 0.0317(5) Uani 1 1 d .
H4A H 0.1613 0.0738 0.4890 0.038 Uiso 1 1 calc R
C5A C 0.16309(15) 0.17225(15) 0.42565(12) 0.0322(5) Uani 1 1 d .
H5A H 0.1618 0.2106 0.4628 0.039 Uiso 1 1 calc R
C6A C 0.16488(13) 0.19810(13) 0.35670(11) 0.0254(4) Uani 1 1 d .
H6A H 0.1658 0.2542 0.3473 0.031 Uiso 1 1 calc R
C7A C 0.32281(11) 0.10736(12) 0.23637(10) 0.0193(4) Uani 1 1 d .
C8A C 0.33398(12) 0.02431(13) 0.24461(11) 0.0220(4) Uani 1 1 d .
C9A C 0.38502(13) -0.00275(13) 0.29940(11) 0.0260(4) Uani 1 1 d .
H9A H 0.3916 -0.0590 0.3061 0.031 Uiso 1 1 calc R
C10A C 0.42655(12) 0.04957(15) 0.34444(11) 0.0278(5) Uani 1 1 d .
C11A C 0.41698(12) 0.13158(14) 0.33265(11) 0.0260(4) Uani 1 1 d .
H11A H 0.4470 0.1683 0.3612 0.031 Uiso 1 1 calc R
C12A C 0.36512(12) 0.16127(13) 0.28067(11) 0.0213(4) Uani 1 1 d .
C13A C 0.29093(13) -0.03531(13) 0.19734(12) 0.0273(4) Uani 1 1 d .
H13A H 0.3193 -0.0427 0.1541 0.041 Uiso 1 1 calc R
H13B H 0.2380 -0.0152 0.1851 0.041 Uiso 1 1 calc R
H13C H 0.2874 -0.0869 0.2220 0.041 Uiso 1 1 calc R
C14A C 0.48035(15) 0.01896(17) 0.40354(13) 0.0395(6) Uani 1 1 d .
H14A H 0.4606 -0.0325 0.4205 0.059 Uiso 1 1 calc R
H14B H 0.4825 0.0580 0.4423 0.059 Uiso 1 1 calc R
H14C H 0.5331 0.0114 0.3864 0.059 Uiso 1 1 calc R
C15A C 0.35376(13) 0.25078(13) 0.27220(12) 0.0284(5) Uani 1 1 d .
H15A H 0.3053 0.2670 0.2939 0.043 Uiso 1 1 calc R
H15B H 0.3502 0.2644 0.2218 0.043 Uiso 1 1 calc R
H15C H 0.3984 0.2791 0.2954 0.043 Uiso 1 1 calc R
C16A C 0.29471(12) 0.13235(13) 0.11144(10) 0.0219(4) Uani 1 1 d .
H16A H 0.3256 0.0826 0.1060 0.026 Uiso 1 1 calc R
H16B H 0.3288 0.1789 0.1021 0.026 Uiso 1 1 calc R
C17A C 0.22500(12) 0.13219(12) 0.06040(10) 0.0209(4) Uani 1 1 d .
C18A C 0.22261(13) 0.11793(12) -0.01181(11) 0.0236(4) Uani 1 1 d .
H18A H 0.2695 0.1098 -0.0358 0.028 Uiso 1 1 calc R
C19A C 0.14989(14) 0.11580(13) -0.04835(11) 0.0263(4) Uani 1 1 d .
H19A H 0.1473 0.1084 -0.0981 0.032 Uiso 1 1 calc R
C20A C 0.08115(13) 0.12427(13) -0.01312(11) 0.0253(4) Uani 1 1 d .
H20A H 0.0315 0.1210 -0.0380 0.030 Uiso 1 1 calc R
C21A C 0.08624(12) 0.13766(13) 0.05924(11) 0.0230(4) Uani 1 1 d .
C22A C 0.02126(12) 0.14186(14) 0.10891(11) 0.0261(4) Uani 1 1 d .
H22A H -0.0097 0.1916 0.1002 0.031 Uiso 1 1 calc R
H22B H -0.0142 0.0952 0.1015 0.031 Uiso 1 1 calc R
C23A C 0.00362(11) 0.10693(12) 0.23074(10) 0.0208(4) Uani 1 1 d .
C24A C -0.03665(12) 0.15664(13) 0.27665(11) 0.0218(4) Uani 1 1 d .
C25A C -0.08711(13) 0.12100(14) 0.32322(11) 0.0265(4) Uani 1 1 d .
H25A H -0.1155 0.1544 0.3536 0.032 Uiso 1 1 calc R
C26A C -0.09721(13) 0.03830(14) 0.32665(11) 0.0276(5) Uani 1 1 d .
C27A C -0.05723(13) -0.00957(14) 0.28067(12) 0.0272(4) Uani 1 1 d .
H27A H -0.0638 -0.0662 0.2821 0.033 Uiso 1 1 calc R
C28A C -0.00754(12) 0.02355(13) 0.23233(11) 0.0237(4) Uani 1 1 d .
C29A C -0.02484(13) 0.24628(13) 0.27681(12) 0.0274(4) Uani 1 1 d .
H29A H -0.0676 0.2722 0.3009 0.041 Uiso 1 1 calc R
H29B H -0.0245 0.2658 0.2280 0.041 Uiso 1 1 calc R
H29C H 0.0253 0.2593 0.3016 0.041 Uiso 1 1 calc R
C30A C -0.14944(16) 0.00233(17) 0.37985(13) 0.0407(6) Uani 1 1 d .
H30A H -0.1254 0.0096 0.4275 0.061 Uiso 1 1 calc R
H30B H -0.1564 -0.0552 0.3702 0.061 Uiso 1 1 calc R
H30C H -0.2006 0.0291 0.3766 0.061 Uiso 1 1 calc R
C31A C 0.03534(14) -0.03149(14) 0.18395(13) 0.0337(5) Uani 1 1 d .
H31A H 0.0435 -0.0839 0.2068 0.051 Uiso 1 1 calc R
H31B H 0.0862 -0.0078 0.1741 0.051 Uiso 1 1 calc R
H31C H 0.0041 -0.0385 0.1395 0.051 Uiso 1 1 calc R
Re2 Re 0.349701(4) 0.606806(5) 0.457005(4) 0.01809(2) Uani 1 1 d .
O1B O 0.35469(9) 0.54359(9) 0.52726(8) 0.0251(3) Uani 1 1 d .
N1B N 0.24145(10) 0.62730(10) 0.41957(9) 0.0201(3) Uani 1 1 d .
N2B N 0.34359(10) 0.54864(10) 0.36034(9) 0.0203(3) Uani 1 1 d .
N3B N 0.45336(10) 0.62571(10) 0.41920(9) 0.0206(3) Uani 1 1 d .
C1B C 0.35019(12) 0.71990(12) 0.50532(11) 0.0229(4) Uani 1 1 d .
C2B C 0.34253(12) 0.79232(13) 0.46862(13) 0.0273(4) Uani 1 1 d .
H2B H 0.3419 0.7917 0.4184 0.033 Uiso 1 1 calc R
C3B C 0.33572(14) 0.86560(14) 0.50345(15) 0.0360(6) Uani 1 1 d .
H3B H 0.3296 0.9138 0.4768 0.043 Uiso 1 1 calc R
C4B C 0.33776(15) 0.86860(16) 0.57608(16) 0.0409(6) Uani 1 1 d .
H4B H 0.3323 0.9185 0.5997 0.049 Uiso 1 1 calc R
C5B C 0.34776(16) 0.79867(16) 0.61408(15) 0.0409(6) Uani 1 1 d .
H5B H 0.3505 0.8005 0.6643 0.049 Uiso 1 1 calc R
C6B C 0.35387(14) 0.72523(15) 0.57980(13) 0.0314(5) Uani 1 1 d .
H6B H 0.3607 0.6776 0.6071 0.038 Uiso 1 1 calc R
C7B C 0.18794(11) 0.69082(12) 0.43344(11) 0.0194(4) Uani 1 1 d .
C8B C 0.17334(12) 0.75168(12) 0.38277(11) 0.0220(4) Uani 1 1 d .
C9B C 0.12040(12) 0.81272(12) 0.39702(12) 0.0238(4) Uani 1 1 d .
H9B H 0.1105 0.8537 0.3628 0.029 Uiso 1 1 calc R
C10B C 0.08167(12) 0.81552(13) 0.45974(12) 0.0251(4) Uani 1 1 d .
C11B C 0.09697(12) 0.75470(13) 0.50883(11) 0.0242(4) Uani 1 1 d .
H11B H 0.0709 0.7557 0.5520 0.029 Uiso 1 1 calc R
C12B C 0.14916(11) 0.69233(12) 0.49704(11) 0.0212(4) Uani 1 1 d .
C13B C 0.21496(13) 0.75312(14) 0.31433(12) 0.0283(5) Uani 1 1 d .
H13D H 0.1850 0.7215 0.2786 0.043 Uiso 1 1 calc R
H13E H 0.2675 0.7300 0.3220 0.043 Uiso 1 1 calc R
H13F H 0.2193 0.8087 0.2980 0.043 Uiso 1 1 calc R
C14B C 0.02164(14) 0.87975(15) 0.47197(15) 0.0374(6) Uani 1 1 d .
H14D H 0.0401 0.9312 0.4539 0.056 Uiso 1 1 calc R
H14E H 0.0140 0.8845 0.5227 0.056 Uiso 1 1 calc R
H14F H -0.0282 0.8653 0.4472 0.056 Uiso 1 1 calc R
C15B C 0.16304(13) 0.62745(14) 0.55127(12) 0.0289(5) Uani 1 1 d .
H15D H 0.1519 0.5749 0.5296 0.043 Uiso 1 1 calc R
H15E H 0.1284 0.6359 0.5903 0.043 Uiso 1 1 calc R
H15F H 0.2178 0.6291 0.5693 0.043 Uiso 1 1 calc R
C16B C 0.20714(12) 0.56987(12) 0.36719(11) 0.0226(4) Uani 1 1 d .
H16C H 0.1740 0.5989 0.3312 0.027 Uiso 1 1 calc R
H16D H 0.1738 0.5305 0.3909 0.027 Uiso 1 1 calc R
C17B C 0.27243(12) 0.52721(12) 0.33258(11) 0.0218(4) Uani 1 1 d .
C18B C 0.26714(13) 0.47502(13) 0.27600(12) 0.0280(4) Uani 1 1 d .
H18B H 0.2176 0.4562 0.2578 0.034 Uiso 1 1 calc R
C19B C 0.33608(14) 0.45057(14) 0.24624(12) 0.0299(5) Uani 1 1 d .
H19B H 0.3336 0.4145 0.2073 0.036 Uiso 1 1 calc R
C20B C 0.40844(13) 0.47816(13) 0.27258(12) 0.0275(4) Uani 1 1 d .
H20B H 0.4552 0.4630 0.2509 0.033 Uiso 1 1 calc R
C21B C 0.41110(12) 0.52820(12) 0.33100(11) 0.0220(4) Uani 1 1 d .
C22B C 0.48116(12) 0.56752(12) 0.36683(11) 0.0234(4) Uani 1 1 d .
H22C H 0.5151 0.5265 0.3908 0.028 Uiso 1 1 calc R
H22D H 0.5121 0.5957 0.3316 0.028 Uiso 1 1 calc R
C23B C 0.50547(11) 0.69179(12) 0.43159(11) 0.0196(4) Uani 1 1 d .
C24B C 0.55223(12) 0.69619(12) 0.49421(11) 0.0214(4) Uani 1 1 d .
C25B C 0.60182(12) 0.76190(13) 0.50490(11) 0.0237(4) Uani 1 1 d .
H25B H 0.6340 0.7649 0.5472 0.028 Uiso 1 1 calc R
C26B C 0.60572(12) 0.82326(13) 0.45552(12) 0.0259(4) Uani 1 1 d .
C27B C 0.55979(12) 0.81701(13) 0.39376(12) 0.0245(4) Uani 1 1 d .
H27B H 0.5625 0.8583 0.3593 0.029 Uiso 1 1 calc R
C28B C 0.50974(11) 0.75245(12) 0.38014(11) 0.0213(4) Uani 1 1 d .
C29B C 0.54941(13) 0.63099(13) 0.54902(12) 0.0266(4) Uani 1 1 d .
H29D H 0.4988 0.6329 0.5713 0.040 Uiso 1 1 calc R
H29E H 0.5919 0.6391 0.5850 0.040 Uiso 1 1 calc R
H29F H 0.5556 0.5785 0.5265 0.040 Uiso 1 1 calc R
C30B C 0.66047(15) 0.89347(15) 0.46846(15) 0.0382(6) Uani 1 1 d .
H30D H 0.7079 0.8855 0.4422 0.057 Uiso 1 1 calc R
H30E H 0.6748 0.8975 0.5191 0.057 Uiso 1 1 calc R
H30F H 0.6343 0.9431 0.4525 0.057 Uiso 1 1 calc R
C31B C 0.45998(13) 0.74906(14) 0.31186(11) 0.0271(4) Uani 1 1 d .
H31D H 0.4536 0.8034 0.2925 0.041 Uiso 1 1 calc R
H31E H 0.4084 0.7267 0.3211 0.041 Uiso 1 1 calc R
H31F H 0.4857 0.7149 0.2778 0.041 Uiso 1 1 calc R

loop_
_atom_site_aniso_label
_atom_site_aniso_U_11
_atom_site_aniso_U_22
_atom_site_aniso_U_33
_atom_site_aniso_U_23
_atom_site_aniso_U_13
_atom_site_aniso_U_12
Re1 0.02139(4) 0.01652(4) 0.01648(4) -0.00035(3) 0.00293(3) 0.00147(3)
O1A 0.0377(9) 0.0179(7) 0.0266(8) -0.0004(6) 0.0043(7) 0.0024(6)
N1A 0.0202(8) 0.0207(8) 0.0173(8) 0.0005(6) 0.0029(6) -0.0007(6)
N2A 0.0249(8) 0.0187(8) 0.0171(8) 0.0013(6) 0.0029(6) 0.0024(6)
N3A 0.0203(8) 0.0264(9) 0.0178(8) -0.0010(7) 0.0023(6) 0.0026(7)
C1A 0.0179(8) 0.0245(10) 0.0175(9) -0.0002(7) 0.0028(7) -0.0007(7)
C2A 0.0271(10) 0.0247(10) 0.0240(10) 0.0005(8) 0.0035(8) -0.0017(8)
C3A 0.0295(11) 0.0264(11) 0.0305(12) 0.0055(9) 0.0023(9) -0.0051(9)
C4A 0.0312(11) 0.0440(14) 0.0198(10) 0.0061(9) 0.0009(9) -0.0052(10)
C5A 0.0400(13) 0.0370(13) 0.0200(10) -0.0024(9) 0.0035(9) -0.0011(10)
C6A 0.0308(11) 0.0249(10) 0.0208(10) -0.0025(8) 0.0021(8) 0.0007(8)
C7A 0.0188(8) 0.0222(9) 0.0173(9) 0.0003(7) 0.0051(7) -0.0006(7)
C8A 0.0222(9) 0.0239(10) 0.0201(9) -0.0010(8) 0.0045(7) -0.0007(8)
C9A 0.0282(10) 0.0250(10) 0.0253(11) 0.0024(8) 0.0053(8) 0.0041(8)
C10A 0.0225(9) 0.0388(13) 0.0224(10) 0.0010(9) 0.0021(8) 0.0053(9)
C11A 0.0225(9) 0.0324(11) 0.0234(10) -0.0071(9) 0.0038(8) -0.0047(8)
C12A 0.0200(9) 0.0234(9) 0.0209(9) -0.0033(8) 0.0041(7) -0.0025(7)
C13A 0.0331(11) 0.0208(10) 0.0281(11) -0.0019(8) 0.0039(9) -0.0019(8)
C14A 0.0353(13) 0.0505(16) 0.0316(13) 0.0014(12) -0.0086(10) 0.0076(12)
C15A 0.0310(11) 0.0235(11) 0.0310(12) -0.0061(9) 0.0037(9) -0.0057(9)
C16A 0.0215(9) 0.0248(10) 0.0199(10) -0.0001(8) 0.0041(7) -0.0011(8)
C17A 0.0248(9) 0.0187(9) 0.0197(9) 0.0027(7) 0.0054(8) 0.0005(7)
C18A 0.0295(10) 0.0239(10) 0.0179(9) 0.0021(7) 0.0061(8) 0.0025(8)
C19A 0.0375(12) 0.0235(10) 0.0180(10) 0.0014(8) 0.0032(9) 0.0037(9)
C20A 0.0284(10) 0.0289(11) 0.0183(10) 0.0001(8) -0.0013(8) 0.0061(8)
C21A 0.0262(10) 0.0220(10) 0.0209(10) 0.0011(8) 0.0018(8) 0.0039(8)
C22A 0.0232(10) 0.0342(12) 0.0208(10) -0.0005(9) 0.0009(8) 0.0051(9)
C23A 0.0187(8) 0.0247(10) 0.0190(9) -0.0006(8) 0.0011(7) 0.0013(7)
C24A 0.0205(9) 0.0247(10) 0.0202(9) -0.0027(8) 0.0000(7) 0.0031(8)
C25A 0.0247(10) 0.0370(12) 0.0180(10) -0.0047(8) 0.0038(8) 0.0031(9)
C26A 0.0244(10) 0.0367(12) 0.0217(10) 0.0046(9) -0.0002(8) -0.0024(9)
C27A 0.0260(10) 0.0248(11) 0.0307(12) 0.0046(9) -0.0007(9) -0.0009(8)
C28A 0.0207(9) 0.0236(10) 0.0265(10) -0.0032(8) -0.0006(8) 0.0020(8)
C29A 0.0288(11) 0.0240(10) 0.0295(11) -0.0041(9) 0.0039(9) 0.0043(8)
C30A 0.0436(14) 0.0500(16) 0.0292(13) 0.0088(11) 0.0078(11) -0.0088(12)
C31A 0.0322(12) 0.0270(11) 0.0422(14) -0.0104(10) 0.0052(10) 0.0008(9)
Re2 0.01910(3) 0.01636(4) 0.01932(4) -0.00067(3) 0.00602(3) -0.00039(3)
O1B 0.0304(8) 0.0221(7) 0.0234(7) 0.0020(6) 0.0067(6) -0.0007(6)
N1B 0.0193(7) 0.0180(8) 0.0233(8) -0.0031(6) 0.0046(6) -0.0004(6)
N2B 0.0231(8) 0.0173(8) 0.0211(8) -0.0020(6) 0.0058(6) 0.0004(6)
N3B 0.0193(7) 0.0199(8) 0.0231(8) -0.0025(6) 0.0075(6) -0.0006(6)
C1B 0.0190(9) 0.0218(10) 0.0284(11) -0.0044(8) 0.0065(8) -0.0018(7)
C2B 0.0231(10) 0.0240(10) 0.0353(12) -0.0012(9) 0.0051(9) -0.0023(8)
C3B 0.0300(12) 0.0197(10) 0.0587(17) -0.0036(11) 0.0055(11) -0.0014(9)
C4B 0.0373(13) 0.0289(12) 0.0574(17) -0.0211(12) 0.0123(12) -0.0025(10)
C5B 0.0483(15) 0.0381(14) 0.0374(14) -0.0147(11) 0.0125(12) -0.0048(12)
C6B 0.0368(12) 0.0281(12) 0.0300(12) -0.0068(9) 0.0080(10) -0.0020(9)
C7B 0.0176(8) 0.0185(9) 0.0225(9) -0.0034(7) 0.0042(7) -0.0018(7)
C8B 0.0203(9) 0.0222(10) 0.0240(10) -0.0019(8) 0.0045(7) -0.0032(7)
C9B 0.0222(9) 0.0184(9) 0.0307(11) 0.0004(8) 0.0008(8) -0.0013(7)
C10B 0.0192(9) 0.0229(10) 0.0334(12) -0.0092(8) 0.0021(8) 0.0020(8)
C11B 0.0188(9) 0.0298(11) 0.0243(10) -0.0077(8) 0.0043(8) -0.0020(8)
C12B 0.0190(8) 0.0237(10) 0.0210(9) -0.0026(8) 0.0025(7) -0.0035(7)
C13B 0.0292(11) 0.0305(12) 0.0260(11) 0.0026(9) 0.0080(9) -0.0004(9)
C14B 0.0295(12) 0.0336(13) 0.0495(16) -0.0084(11) 0.0058(11) 0.0091(10)
C15B 0.0293(11) 0.0319(12) 0.0263(11) 0.0039(9) 0.0089(9) 0.0003(9)
C16B 0.0212(9) 0.0195(9) 0.0275(11) -0.0027(8) 0.0041(8) -0.0012(7)
C17B 0.0229(9) 0.0190(9) 0.0236(10) -0.0004(8) 0.0035(8) 0.0015(7)
C18B 0.0291(11) 0.0260(11) 0.0288(11) -0.0070(9) 0.0006(9) 0.0017(9)
C19B 0.0353(12) 0.0281(11) 0.0262(11) -0.0089(9) 0.0012(9) 0.0054(9)
C20B 0.0305(11) 0.0262(11) 0.0264(11) -0.0050(9) 0.0081(9) 0.0053(9)
C21B 0.0246(9) 0.0178(9) 0.0242(10) 0.0002(7) 0.0065(8) 0.0034(7)
C22B 0.0221(9) 0.0215(10) 0.0274(11) -0.0015(8) 0.0092(8) 0.0020(8)
C23B 0.0173(8) 0.0194(9) 0.0228(10) -0.0006(7) 0.0076(7) 0.0009(7)
C24B 0.0201(9) 0.0226(10) 0.0220(10) -0.0024(7) 0.0067(7) 0.0031(7)
C25B 0.0207(9) 0.0273(10) 0.0231(10) -0.0049(8) 0.0024(8) 0.0024(8)
C26B 0.0227(9) 0.0220(10) 0.0333(12) -0.0033(8) 0.0052(8) -0.0009(8)
C27B 0.0233(9) 0.0224(10) 0.0284(11) 0.0047(8) 0.0074(8) -0.0007(8)
C28B 0.0186(8) 0.0228(10) 0.0230(10) -0.0001(8) 0.0052(7) 0.0017(7)
C29B 0.0287(11) 0.0260(10) 0.0253(11) 0.0019(8) 0.0045(9) 0.0018(9)
C30B 0.0320(12) 0.0319(13) 0.0501(16) 0.0019(11) -0.0053(11) -0.0109(10)
C31B 0.0252(10) 0.0300(11) 0.0262(11) 0.0034(9) 0.0032(8) -0.0005(8)

loop_
_atom_type_symbol
_atom_type_description
_atom_type_scat_dispersion_real
_atom_type_scat_dispersion_imag
_atom_type_scat_source
C C 0.0033 0.0016 'International Tables Vol C Tables 4.2.6.8 and 6.1.1.4'
H H 0.0000 0.0000 'International Tables Vol C Tables 4.2.6.8 and 6.1.1.4'
N N 0.0061 0.0033 'International Tables Vol C Tables 4.2.6.8 and 6.1.1.4'
O O 0.0106 0.0060 'International Tables Vol C Tables 4.2.6.8 and 6.1.1.4'
Re Re -1.0185 7.2310 'International Tables Vol C Tables 4.2.6.8 and 6.1.1.4'

loop_
_geom_angle_atom_site_label_1
_geom_angle_atom_site_label_2
_geom_angle_atom_site_label_3
_geom_angle
O1A Re1 N1A 113.24(7)
O1A Re1 N3A 113.13(7)
N1A Re1 N3A 132.44(7)
O1A Re1 N2A 114.83(7)
N1A Re1 N2A 75.81(7)
N3A Re1 N2A 75.90(7)
O1A Re1 C1A 103.13(8)
N1A Re1 C1A 90.25(7)
N3A Re1 C1A 89.23(7)
N2A Re1 C1A 142.04(8)
C7A N1A C16A 112.96(15)
C7A N1A Re1 129.10(13)
C16A N1A Re1 117.92(13)
C21A N2A C17A 123.10(18)
C21A N2A Re1 117.92(13)
C17A N2A Re1 118.82(14)
C23A N3A C22A 112.33(16)
C23A N3A Re1 130.90(13)
C22A N3A Re1 116.75(13)
C2A C1A C6A 116.09(19)
C2A C1A Re1 123.13(15)
C6A C1A Re1 120.77(15)
C3A C2A C1A 121.9(2)
C3A C2A H2A 119.0
C1A C2A H2A 119.0
C4A C3A C2A 120.0(2)
C4A C3A H3A 120.0
C2A C3A H3A 120.0
C3A C4A C5A 119.5(2)
C3A C4A H4A 120.2
C5A C4A H4A 120.2
C6A C5A C4A 120.6(2)
C6A C5A H5A 119.7
C4A C5A H5A 119.7
C5A C6A C1A 121.8(2)
C5A C6A H6A 119.1
C1A C6A H6A 119.1
C8A C7A C12A 120.00(19)
C8A C7A N1A 120.08(18)
C12A C7A N1A 119.90(18)
C9A C8A C7A 118.48(19)
C9A C8A C13A 119.88(19)
C7A C8A C13A 121.62(19)
C10A C9A C8A 122.3(2)
C10A C9A H9A 118.8
C8A C9A H9A 118.8
C9A C10A C11A 117.7(2)
C9A C10A C14A 121.3(2)
C11A C10A C14A 121.0(2)
C12A C11A C10A 122.1(2)
C12A C11A H11A 119.0
C10A C11A H11A 119.0
C11A C12A C7A 119.3(2)
C11A C12A C15A 120.18(19)
C7A C12A C15A 120.49(19)
C8A C13A H13A 109.5
C8A C13A H13B 109.5
H13A C13A H13B 109.5
C8A C13A H13C 109.5
H13A C13A H13C 109.5
H13B C13A H13C 109.5
C10A C14A H14A 109.5
C10A C14A H14B 109.5
H14A C14A H14B 109.5
C10A C14A H14C 109.5
H14A C14A H14C 109.5
H14B C14A H14C 109.5
C12A C15A H15A 109.5
C12A C15A H15B 109.5
H15A C15A H15B 109.5
C12A C15A H15C 109.5
H15A C15A H15C 109.5
H15B C15A H15C 109.5
N1A C16A C17A 108.47(16)
N1A C16A H16A 110.0
C17A C16A H16A 110.0
N1A C16A H16B 110.0
C17A C16A H16B 110.0
H16A C16A H16B 108.4
N2A C17A C18A 119.35(19)
N2A C17A C16A 112.19(17)
C18A C17A C16A 128.40(19)
C17A C18A C19A 118.45(19)
C17A C18A H18A 120.8
C19A C18A H18A 120.8
C20A C19A C18A 120.9(2)
C20A C19A H19A 119.5
C18A C19A H19A 119.5
C19A C20A C21A 118.7(2)
C19A C20A H20A 120.7
C21A C20A H20A 120.7
N2A C21A C20A 119.22(19)
N2A C21A C22A 112.45(18)
C20A C21A C22A 128.3(2)
N3A C22A C21A 108.60(17)
N3A C22A H22A 110.0
C21A C22A H22A 110.0
N3A C22A H22B 110.0
C21A C22A H22B 110.0
H22A C22A H22B 108.4
C28A C23A C24A 119.90(19)
C28A C23A N3A 120.02(18)
C24A C23A N3A 120.07(19)
C25A C24A C23A 118.6(2)
C25A C24A C29A 120.43(19)
C23A C24A C29A 121.00(19)
C26A C25A C24A 122.2(2)
C26A C25A H25A 118.9
C24A C25A H25A 118.9
C27A C26A C25A 118.3(2)
C27A C26A C30A 121.4(2)
C25A C26A C30A 120.3(2)
C26A C27A C28A 121.5(2)
C26A C27A H27A 119.3
C28A C27A H27A 119.3
C27A C28A C23A 119.59(19)
C27A C28A C31A 119.3(2)
C23A C28A C31A 121.11(19)
C24A C29A H29A 109.5
C24A C29A H29B 109.5
H29A C29A H29B 109.5
C24A C29A H29C 109.5
H29A C29A H29C 109.5
H29B C29A H29C 109.5
C26A C30A H30A 109.5
C26A C30A H30B 109.5
H30A C30A H30B 109.5
C26A C30A H30C 109.5
H30A C30A H30C 109.5
H30B C30A H30C 109.5
C28A C31A H31A 109.5
C28A C31A H31B 109.5
H31A C31A H31B 109.5
C28A C31A H31C 109.5
H31A C31A H31C 109.5
H31B C31A H31C 109.5
O1B Re2 N3B 111.99(7)
O1B Re2 N1B 113.46(7)
N3B Re2 N1B 133.16(7)
O1B Re2 N2B 113.76(7)
N3B Re2 N2B 76.04(7)
N1B Re2 N2B 76.02(7)
O1B Re2 C1B 102.45(8)
N3B Re2 C1B 91.81(7)
N1B Re2 C1B 89.13(7)
N2B Re2 C1B 143.77(8)
C7B N1B C16B 111.48(16)
C7B N1B Re2 131.02(13)
C16B N1B Re2 117.49(12)
C17B N2B C21B 123.02(18)
C17B N2B Re2 118.26(13)
C21B N2B Re2 118.49(14)
C23B N3B C22B 113.33(15)
C23B N3B Re2 128.92(13)
C22B N3B Re2 117.62(13)
C2B C1B C6B 116.3(2)
C2B C1B Re2 124.12(17)
C6B C1B Re2 119.51(16)
C1B C2B C3B 121.9(2)
C1B C2B H2B 119.1
C3B C2B H2B 119.1
C4B C3B C2B 120.4(2)
C4B C3B H3B 119.8
C2B C3B H3B 119.8
C5B C4B C3B 119.3(2)
C5B C4B H4B 120.3
C3B C4B H4B 120.3
C4B C5B C6B 120.6(3)
C4B C5B H5B 119.7
C6B C5B H5B 119.7
C5B C6B C1B 121.4(2)
C5B C6B H6B 119.3
C1B C6B H6B 119.3
C12B C7B C8B 119.81(18)
C12B C7B N1B 120.27(18)
C8B C7B N1B 119.91(17)
C9B C8B C7B 119.04(19)
C9B C8B C13B 119.49(19)
C7B C8B C13B 121.46(18)
C10B C9B C8B 122.1(2)
C10B C9B H9B 119.0
C8B C9B H9B 119.0
C9B C10B C11B 117.80(19)
C9B C10B C14B 120.8(2)
C11B C10B C14B 121.3(2)
C10B C11B C12B 122.34(19)
C10B C11B H11B 118.8
C12B C11B H11B 118.8
C11B C12B C7B 118.95(19)
C11B C12B C15B 120.41(19)
C7B C12B C15B 120.64(18)
C8B C13B H13D 109.5
C8B C13B H13E 109.5
H13D C13B H13E 109.5
C8B C13B H13F 109.5
H13D C13B H13F 109.5
H13E C13B H13F 109.5
C10B C14B H14D 109.5
C10B C14B H14E 109.5
H14D C14B H14E 109.5
C10B C14B H14F 109.5
H14D C14B H14F 109.5
H14E C14B H14F 109.5
C12B C15B H15D 109.5
C12B C15B H15E 109.5
H15D C15B H15E 109.5
C12B C15B H15F 109.5
H15D C15B H15F 109.5
H15E C15B H15F 109.5
N1B C16B C17B 108.76(16)
N1B C16B H16C 109.9
C17B C16B H16C 109.9
N1B C16B H16D 109.9
C17B C16B H16D 109.9
H16C C16B H16D 108.3
N2B C17B C18B 119.51(18)
N2B C17B C16B 112.29(17)
C18B C17B C16B 128.09(19)
C17B C18B C19B 118.4(2)
C17B C18B H18B 120.8
C19B C18B H18B 120.8
C20B C19B C18B 120.9(2)
C20B C19B H19B 119.5
C18B C19B H19B 119.5
C21B C20B C19B 118.7(2)
C21B C20B H20B 120.7
C19B C20B H20B 120.7
N2B C21B C20B 119.16(19)
N2B C21B C22B 112.53(17)
C20B C21B C22B 128.27(18)
N3B C22B C21B 108.31(16)
N3B C22B H22C 110.0
C21B C22B H22C 110.0
N3B C22B H22D 110.0
C21B C22B H22D 110.0
H22C C22B H22D 108.4
C24B C23B C28B 120.18(18)
C24B C23B N3B 120.31(18)
C28B C23B N3B 119.51(18)
C25B C24B C23B 118.81(19)
C25B C24B C29B 120.44(19)
C23B C24B C29B 120.75(19)
C26B C25B C24B 121.9(2)
C26B C25B H25B 119.0
C24B C25B H25B 119.0
C27B C26B C25B 118.1(2)
C27B C26B C30B 121.2(2)
C25B C26B C30B 120.7(2)
C26B C27B C28B 122.3(2)
C26B C27B H27B 118.9
C28B C27B H27B 118.9
C27B C28B C23B 118.62(19)
C27B C28B C31B 120.10(19)
C23B C28B C31B 121.27(19)
C24B C29B H29D 109.5
C24B C29B H29E 109.5
H29D C29B H29E 109.5
C24B C29B H29F 109.5
H29D C29B H29F 109.5
H29E C29B H29F 109.5
C26B C30B H30D 109.5
C26B C30B H30E 109.5
H30D C30B H30E 109.5
C26B C30B H30F 109.5
H30D C30B H30F 109.5
H30E C30B H30F 109.5
C28B C31B H31D 109.5
C28B C31B H31E 109.5
H31D C31B H31E 109.5
C28B C31B H31F 109.5
H31D C31B H31F 109.5
H31E C31B H31F 109.5

loop_
_geom_bond_atom_site_label_1
_geom_bond_atom_site_label_2
_geom_bond_distance
Re1 O1A 1.6956(16)
Re1 N1A 1.9677(17)
Re1 N3A 1.9726(18)
Re1 N2A 2.0678(18)
Re1 C1A 2.077(2)
N1A C7A 1.434(3)
N1A C16A 1.476(3)
N2A C21A 1.347(3)
N2A C17A 1.347(3)
N3A C23A 1.435(3)
N3A C22A 1.471(3)
C1A C2A 1.404(3)
C1A C6A 1.408(3)
C2A C3A 1.390(3)
C2A H2A 0.9500
C3A C4A 1.377(3)
C3A H3A 0.9500
C4A C5A 1.380(3)
C4A H4A 0.9500
C5A C6A 1.377(3)
C5A H5A 0.9500
C6A H6A 0.9500
C7A C8A 1.402(3)
C7A C12A 1.403(3)
C8A C9A 1.396(3)
C8A C13A 1.503(3)
C9A C10A 1.388(3)
C9A H9A 0.9500
C10A C11A 1.391(3)
C10A C14A 1.501(3)
C11A C12A 1.381(3)
C11A H11A 0.9500
C12A C15A 1.509(3)
C13A H13A 0.9800
C13A H13B 0.9800
C13A H13C 0.9800
C14A H14A 0.9800
C14A H14B 0.9800
C14A H14C 0.9800
C15A H15A 0.9800
C15A H15B 0.9800
C15A H15C 0.9800
C16A C17A 1.495(3)
C16A H16A 0.9900
C16A H16B 0.9900
C17A C18A 1.387(3)
C18A C19A 1.391(3)
C18A H18A 0.9500
C19A C20A 1.386(3)
C19A H19A 0.9500
C20A C21A 1.387(3)
C20A H20A 0.9500
C21A C22A 1.492(3)
C22A H22A 0.9900
C22A H22B 0.9900
C23A C28A 1.401(3)
C23A C24A 1.405(3)
C24A C25A 1.396(3)
C24A C29A 1.505(3)
C25A C26A 1.389(3)
C25A H25A 0.9500
C26A C27A 1.385(3)
C26A C30A 1.503(3)
C27A C28A 1.393(3)
C27A H27A 0.9500
C28A C31A 1.510(3)
C29A H29A 0.9800
C29A H29B 0.9800
C29A H29C 0.9800
C30A H30A 0.9800
C30A H30B 0.9800
C30A H30C 0.9800
C31A H31A 0.9800
C31A H31B 0.9800
C31A H31C 0.9800
Re2 O1B 1.6948(15)
Re2 N3B 1.9671(17)
Re2 N1B 1.9749(18)
Re2 N2B 2.0689(18)
Re2 C1B 2.092(2)
N1B C7B 1.430(2)
N1B C16B 1.477(3)
N2B C17B 1.347(3)
N2B C21B 1.348(2)
N3B C23B 1.426(3)
N3B C22B 1.481(3)
C1B C2B 1.394(3)
C1B C6B 1.412(3)
C2B C3B 1.394(3)
C2B H2B 0.9500
C3B C4B 1.375(4)
C3B H3B 0.9500
C4B C5B 1.374(4)
C4B H4B 0.9500
C5B C6B 1.390(3)
C5B H5B 0.9500
C6B H6B 0.9500
C7B C12B 1.404(3)
C7B C8B 1.409(3)
C8B C9B 1.395(3)
C8B C13B 1.509(3)
C9B C10B 1.389(3)
C9B H9B 0.9500
C10B C11B 1.390(3)
C10B C14B 1.506(3)
C11B C12B 1.393(3)
C11B H11B 0.9500
C12B C15B 1.501(3)
C13B H13D 0.9800
C13B H13E 0.9800
C13B H13F 0.9800
C14B H14D 0.9800
C14B H14E 0.9800
C14B H14F 0.9800
C15B H15D 0.9800
C15B H15E 0.9800
C15B H15F 0.9800
C16B C17B 1.500(3)
C16B H16C 0.9900
C16B H16D 0.9900
C17B C18B 1.379(3)
C18B C19B 1.391(3)
C18B H18B 0.9500
C19B C20B 1.387(3)
C19B H19B 0.9500
C20B C21B 1.384(3)
C20B H20B 0.9500
C21B C22B 1.495(3)
C22B H22C 0.9900
C22B H22D 0.9900
C23B C24B 1.398(3)
C23B C28B 1.407(3)
C24B C25B 1.391(3)
C24B C29B 1.504(3)
C25B C26B 1.388(3)
C25B H25B 0.9500
C26B C27B 1.379(3)
C26B C30B 1.508(3)
C27B C28B 1.388(3)
C27B H27B 0.9500
C28B C31B 1.512(3)
C29B H29D 0.9800
C29B H29E 0.9800
C29B H29F 0.9800
C30B H30D 0.9800
C30B H30E 0.9800
C30B H30F 0.9800
C31B H31D 0.9800
C31B H31E 0.9800
C31B H31F 0.9800

loop_
_geom_torsion_atom_site_label_1
_geom_torsion_atom_site_label_2
_geom_torsion_atom_site_label_3
_geom_torsion_atom_site_label_4
_geom_torsion
O1A Re1 N1A C7A 90.90(17)
N3A Re1 N1A C7A -102.71(17)
N2A Re1 N1A C7A -157.83(18)
C1A Re1 N1A C7A -13.52(17)
O1A Re1 N1A C16A -87.32(15)
N3A Re1 N1A C16A 79.07(16)
N2A Re1 N1A C16A 23.96(14)
C1A Re1 N1A C16A 168.26(15)
O1A Re1 N2A C21A -86.80(16)
N1A Re1 N2A C21A 163.85(16)
N3A Re1 N2A C21A 22.47(15)
C1A Re1 N2A C21A 92.32(18)
O1A Re1 N2A C17A 88.78(16)
N1A Re1 N2A C17A -20.57(14)
N3A Re1 N2A C17A -161.95(16)
C1A Re1 N2A C17A -92.10(18)
O1A Re1 N3A C23A -97.03(18)
N1A Re1 N3A C23A 96.57(18)
N2A Re1 N3A C23A 151.65(19)
C1A Re1 N3A C23A 6.93(18)
O1A Re1 N3A C22A 84.77(15)
N1A Re1 N3A C22A -81.63(17)
N2A Re1 N3A C22A -26.54(14)
C1A Re1 N3A C22A -171.27(15)
O1A Re1 C1A C2A -178.48(16)
N1A Re1 C1A C2A -64.52(17)
N3A Re1 C1A C2A 67.92(17)
N2A Re1 C1A C2A 2.3(2)
O1A Re1 C1A C6A 2.73(18)
N1A Re1 C1A C6A 116.69(17)
N3A Re1 C1A C6A -110.86(17)
N2A Re1 C1A C6A -176.45(14)
C6A C1A C2A C3A 0.6(3)
Re1 C1A C2A C3A -178.28(16)
C1A C2A C3A C4A 1.2(3)
C2A C3A C4A C5A -1.8(3)
C3A C4A C5A C6A 0.7(4)
C4A C5A C6A C1A 1.2(4)
C2A C1A C6A C5A -1.8(3)
Re1 C1A C6A C5A 177.10(18)
C16A N1A C7A C8A -75.8(2)
Re1 N1A C7A C8A 105.9(2)
C16A N1A C7A C12A 105.7(2)
Re1 N1A C7A C12A -72.6(2)
C12A C7A C8A C9A 2.8(3)
N1A C7A C8A C9A -175.70(17)
C12A C7A C8A C13A -178.82(18)
N1A C7A C8A C13A 2.7(3)
C7A C8A C9A C10A -1.9(3)
C13A C8A C9A C10A 179.69(19)
C8A C9A C10A C11A -1.1(3)
C8A C9A C10A C14A 179.2(2)
C9A C10A C11A C12A 3.4(3)
C14A C10A C11A C12A -177.0(2)
C10A C11A C12A C7A -2.5(3)
C10A C11A C12A C15A 176.96(19)
C8A C7A C12A C11A -0.7(3)
N1A C7A C12A C11A 177.83(17)
C8A C7A C12A C15A 179.84(18)
N1A C7A C12A C15A -1.6(3)
C7A N1A C16A C17A 157.33(17)
Re1 N1A C16A C17A -24.2(2)
C21A N2A C17A C18A 5.6(3)
Re1 N2A C17A C18A -169.77(15)
C21A N2A C17A C16A -171.83(18)
Re1 N2A C17A C16A 12.8(2)
N1A C16A C17A N2A 6.3(2)
N1A C16A C17A C18A -170.8(2)
N2A C17A C18A C19A -1.0(3)
C16A C17A C18A C19A 175.9(2)
C17A C18A C19A C20A -2.7(3)
C18A C19A C20A C21A 2.1(3)
C17A N2A C21A C20A -6.2(3)
Re1 N2A C21A C20A 169.21(15)
C17A N2A C21A C22A 171.00(19)
Re1 N2A C21A C22A -13.6(2)
C19A C20A C21A N2A 2.2(3)
C19A C20A C21A C22A -174.5(2)
C23A N3A C22A C21A -151.48(18)
Re1 N3A C22A C21A 27.1(2)
N2A C21A C22A N3A -7.6(3)
C20A C21A C22A N3A 169.2(2)
C22A N3A C23A C28A 74.5(2)
Re1 N3A C23A C28A -103.8(2)
C22A N3A C23A C24A -104.8(2)
Re1 N3A C23A C24A 76.9(2)
C28A C23A C24A C25A 0.2(3)
N3A C23A C24A C25A 179.47(18)
C28A C23A C24A C29A 179.08(19)
N3A C23A C24A C29A -1.6(3)
C23A C24A C25A C26A 1.5(3)
C29A C24A C25A C26A -177.4(2)
C24A C25A C26A C27A -1.8(3)
C24A C25A C26A C30A 177.3(2)
C25A C26A C27A C28A 0.5(3)
C30A C26A C27A C28A -178.7(2)
C26A C27A C28A C23A 1.2(3)
C26A C27A C28A C31A 179.3(2)
C24A C23A C28A C27A -1.5(3)
N3A C23A C28A C27A 179.22(19)
C24A C23A C28A C31A -179.6(2)
N3A C23A C28A C31A 1.1(3)
O1B Re2 N1B C7B 95.00(18)
N3B Re2 N1B C7B -99.87(18)
N2B Re2 N1B C7B -154.84(18)
C1B Re2 N1B C7B -8.20(18)
O1B Re2 N1B C16B -86.12(15)
N3B Re2 N1B C16B 79.00(16)
N2B Re2 N1B C16B 24.04(14)
C1B Re2 N1B C16B 170.67(15)
O1B Re2 N2B C17B 87.17(16)
N3B Re2 N2B C17B -164.64(16)
N1B Re2 N2B C17B -22.63(15)
C1B Re2 N2B C17B -91.15(18)
O1B Re2 N2B C21B -87.50(16)
N3B Re2 N2B C21B 20.69(15)
N1B Re2 N2B C21B 162.71(16)
C1B Re2 N2B C21B 94.18(18)
O1B Re2 N3B C23B -98.58(18)
N1B Re2 N3B C23B 96.14(19)
N2B Re2 N3B C23B 151.09(19)
C1B Re2 N3B C23B 5.63(18)
O1B Re2 N3B C22B 85.93(16)
N1B Re2 N3B C22B -79.36(17)
N2B Re2 N3B C22B -24.40(14)
C1B Re2 N3B C22B -169.87(15)
O1B Re2 C1B C2B -176.34(17)
N3B Re2 C1B C2B 70.66(18)
N1B Re2 C1B C2B -62.49(18)
N2B Re2 C1B C2B 2.1(2)
O1B Re2 C1B C6B -0.20(18)
N3B Re2 C1B C6B -113.20(17)
N1B Re2 C1B C6B 113.65(17)
N2B Re2 C1B C6B 178.22(15)
C6B C1B C2B C3B -2.5(3)
Re2 C1B C2B C3B 173.77(17)
C1B C2B C3B C4B 1.1(4)
C2B C3B C4B C5B 1.0(4)
C3B C4B C5B C6B -1.6(4)
C4B C5B C6B C1B 0.1(4)
C2B C1B C6B C5B 1.9(3)
Re2 C1B C6B C5B -174.58(19)
C16B N1B C7B C12B 105.5(2)
Re2 N1B C7B C12B -75.5(2)
C16B N1B C7B C8B -73.7(2)
Re2 N1B C7B C8B 105.2(2)
C12B C7B C8B C9B 0.1(3)
N1B C7B C8B C9B 179.42(18)
C12B C7B C8B C13B 178.83(19)
N1B C7B C8B C13B -1.9(3)
C7B C8B C9B C10B 0.1(3)
C13B C8B C9B C10B -178.6(2)
C8B C9B C10B C11B -0.3(3)
C8B C9B C10B C14B -176.7(2)
C9B C10B C11B C12B 0.1(3)
C14B C10B C11B C12B 176.5(2)
C10B C11B C12B C7B 0.2(3)
C10B C11B C12B C15B -179.3(2)
C8B C7B C12B C11B -0.3(3)
N1B C7B C12B C11B -179.57(18)
C8B C7B C12B C15B 179.15(19)
N1B C7B C12B C15B -0.1(3)
C7B N1B C16B C17B 156.50(17)
Re2 N1B C16B C17B -22.6(2)
C21B N2B C17B C18B 7.2(3)
Re2 N2B C17B C18B -167.25(16)
C21B N2B C17B C16B -169.35(18)
Re2 N2B C17B C16B 16.2(2)
N1B C16B C17B N2B 3.3(2)
N1B C16B C17B C18B -172.8(2)
N2B C17B C18B C19B -4.5(3)
C16B C17B C18B C19B 171.4(2)
C17B C18B C19B C20B -0.2(4)
C18B C19B C20B C21B 2.5(3)
C17B N2B C21B C20B -4.8(3)
Re2 N2B C21B C20B 169.61(16)
C17B N2B C21B C22B 173.02(18)
Re2 N2B C21B C22B -12.6(2)
C19B C20B C21B N2B -0.1(3)
C19B C20B C21B C22B -177.5(2)
C23B N3B C22B C21B -151.38(17)
Re2 N3B C22B C21B 24.8(2)
N2B C21B C22B N3B -6.8(2)
C20B C21B C22B N3B 170.7(2)
C22B N3B C23B C24B -105.7(2)
Re2 N3B C23B C24B 78.7(2)
C22B N3B C23B C28B 74.0(2)
Re2 N3B C23B C28B -101.6(2)
C28B C23B C24B C25B 0.9(3)
N3B C23B C24B C25B -179.35(17)
C28B C23B C24B C29B -178.81(18)
N3B C23B C24B C29B 0.9(3)
C23B C24B C25B C26B 0.5(3)
C29B C24B C25B C26B -179.79(19)
C24B C25B C26B C27B -1.3(3)
C24B C25B C26B C30B -179.6(2)
C25B C26B C27B C28B 0.8(3)
C30B C26B C27B C28B 179.1(2)
C26B C27B C28B C23B 0.6(3)
C26B C27B C28B C31B 179.32(19)
C24B C23B C28B C27B -1.4(3)
N3B C23B C28B C27B 178.85(17)
C24B C23B C28B C31B 179.83(18)
N3B C23B C28B C31B 0.1(3)
